data_7016184
loop_
_publ_author_name
'Shejwalkar, Pushkar'
'Rath, Nigam P.'
'Bauer, Eike B.'

_publ_section_title
;
 New iron(ii) \a-iminopyridine complexes and their catalytic activity
 in the oxidation of activated methylene groups and secondary alcohols
 to ketones.
;
_journal_issue 29
_journal_name_full 'Dalton transactions (Cambridge, England : 2003)'
_journal_page_first 7617
_journal_page_last 7631
_journal_paper_doi 10.1039/c1dt10387c
_journal_volume 40
_journal_year 2011
_chemical_absolute_configuration ad
_chemical_formula_sum 'C28 H21 F8 Fe N5 O6 S2'
_chemical_formula_weight 795.47
_chemical_name_systematic
;
?
;
_space_group_IT_number 9
_symmetry_cell_setting monoclinic
_symmetry_space_group_name_Hall 'C -2yc'
_symmetry_space_group_name_H-M 'C 1 c 1'
_atom_sites_solution_hydrogens geom
_atom_sites_solution_primary direct
_atom_sites_solution_secondary difmap
_audit_creation_method SHELXL-97
_cell_angle_alpha 90.00
_cell_angle_beta 98.992(3)
_cell_angle_gamma 90.00
_cell_formula_units_Z 4
_cell_length_a 13.7886(13)
_cell_length_b 24.535(2)
_cell_length_c 10.0567(9)
_cell_measurement_reflns_used 3925
_cell_measurement_temperature 100(2)
_cell_measurement_theta_max 21.43
_cell_measurement_theta_min 2.84
_cell_volume 3360.4(5)
_computing_cell_refinement 'Bruker SAINT'
_computing_data_collection 'Bruker APEX2'
_computing_data_reduction 'Bruker SAINT'
_computing_molecular_graphics 'Bruker SHELXTL'
_computing_publication_material 'Bruker SHELXTL'
_computing_structure_refinement 'SHELXL-97 (Sheldrick, 2008)'
_computing_structure_solution 'SHELXS-97 (Sheldrick, 2008)'
_diffrn_ambient_temperature 100(2)
_diffrn_measured_fraction_theta_full 0.990
_diffrn_measured_fraction_theta_max 0.983
_diffrn_measurement_device_type 'Bruker APEX-II CCD'
_diffrn_measurement_method '\f and \w scans'
_diffrn_radiation_monochromator graphite
_diffrn_radiation_source 'fine-focus sealed tube'
_diffrn_radiation_type MoK\a
_diffrn_radiation_wavelength 0.71073
_diffrn_reflns_av_R_equivalents 0.1103
_diffrn_reflns_av_sigmaI/netI 0.0866
_diffrn_reflns_limit_h_max 16
_diffrn_reflns_limit_h_min -16
_diffrn_reflns_limit_k_max 29
_diffrn_reflns_limit_k_min -29
_diffrn_reflns_limit_l_max 11
_diffrn_reflns_limit_l_min -11
_diffrn_reflns_number 35159
_diffrn_reflns_theta_full 25.00
_diffrn_reflns_theta_max 25.17
_diffrn_reflns_theta_min 1.71
_exptl_absorpt_coefficient_mu 0.666
_exptl_absorpt_correction_T_max 0.9687
_exptl_absorpt_correction_T_min 0.8329
_exptl_absorpt_correction_type multi-scan
_exptl_absorpt_process_details 'sadabs v2008/1'
_exptl_crystal_colour orange
_exptl_crystal_density_diffrn 1.572
_exptl_crystal_density_meas ?
_exptl_crystal_density_method 'not measured'
_exptl_crystal_description rod
_exptl_crystal_F_000 1608
_exptl_crystal_size_max 0.28
_exptl_crystal_size_mid 0.09
_exptl_crystal_size_min 0.05
_refine_diff_density_max 0.976
_refine_diff_density_min -1.180
_refine_diff_density_rms 0.111
_refine_ls_abs_structure_details 'Flack H D (1983), Acta Cryst. A39, 876-881'
_refine_ls_abs_structure_Flack 0.04(3)
_refine_ls_extinction_method none
_refine_ls_goodness_of_fit_ref 1.048
_refine_ls_hydrogen_treatment constr
_refine_ls_matrix_type full
_refine_ls_number_parameters 440
_refine_ls_number_reflns 5765
_refine_ls_number_restraints 4
_refine_ls_restrained_S_all 1.055
_refine_ls_R_factor_all 0.0948
_refine_ls_R_factor_gt 0.0606
_refine_ls_shift/su_max 0.000
_refine_ls_shift/su_mean 0.000
_refine_ls_structure_factor_coef Fsqd
_refine_ls_weighting_details 'calc w=1/[\s^2^(Fo^2^)+(0.0932P)^2^+4.0087P] where P=(Fo^2^+2Fc^2^)/3'
_refine_ls_weighting_scheme calc
_refine_ls_wR_factor_gt 0.1453
_refine_ls_wR_factor_ref 0.1651
_reflns_number_gt 4344
_reflns_number_total 5765
_reflns_threshold_expression >2sigma(I)
_cod_data_source_file c1dt10387c.txt
_cod_data_source_block e22310
_cod_depositor_comments
;
The following automatic conversions were performed:

'_symmetry_cell_setting' value 'Monoclinic' changed to 'monoclinic'
according to /home/saulius/struct/CIF-dictionaries/cif_core.dic
dictionary named 'cif_core.dic' version 2.4.1 from 2010-06-29.

Automatic conversion script
Id: cif_fix_values 1715 2011-07-08 13:25:40Z adriana 

The following automatic conversions were performed:

'_exptl_crystal_density_meas' value 'no' was changed to '?' - the
value is perceived as not measured.

Automatic conversion script
Id: cif_fix_values 3008 2015-01-20 13:52:24Z robertas 
;
_cod_original_cell_volume 3360.3(5)
_cod_original_sg_symbol_H-M Cc
_cod_database_code 7016184

loop_
_symmetry_equiv_pos_as_xyz
'x, y, z'
'x, -y, z+1/2'
'x+1/2, y+1/2, z'
'x+1/2, -y+1/2, z+1/2'

loop_
_atom_site_label
_atom_site_type_symbol
_atom_site_fract_x
_atom_site_fract_y
_atom_site_fract_z
_atom_site_U_iso_or_equiv
_atom_site_adp_type
_atom_site_occupancy
_atom_site_symmetry_multiplicity
_atom_site_calc_flag
_atom_site_refinement_flags
_atom_site_disorder_assembly
_atom_site_disorder_group
Fe1 Fe 0.62345(7) 0.83536(4) 0.84079(10) 0.0200(3) Uani 1 1 d . . .
S1 S 0.77939(13) 0.90637(8) 1.0622(2) 0.0251(4) Uani 1 1 d . . .
S2 S 0.65944(12) 0.71485(8) 0.9833(2) 0.0228(4) Uani 1 1 d . . .
F1 F 0.5815(3) 0.84697(18) 0.4940(5) 0.0342(11) Uani 1 1 d . . .
F2 F 0.4083(3) 0.89777(18) 0.6700(5) 0.0331(11) Uani 1 1 d . . .
F3 F 0.8392(4) 0.8456(2) 1.2730(6) 0.0532(15) Uani 1 1 d . . .
F4 F 0.8678(4) 0.9317(3) 1.3017(6) 0.0623(17) Uani 1 1 d . . .
F5 F 0.7238(4) 0.9007(3) 1.2986(5) 0.0535(15) Uani 1 1 d . . .
F6 F 0.6807(4) 0.6445(2) 0.7932(6) 0.0503(14) Uani 1 1 d . . .
F7 F 0.8144(3) 0.6631(2) 0.9291(6) 0.0443(13) Uani 1 1 d . . .
F8 F 0.7039(4) 0.6113(2) 0.9929(6) 0.0487(15) Uani 1 1 d . . .
O1 O 0.7037(4) 0.8657(2) 1.0217(6) 0.0308(13) Uani 1 1 d . . .
O2 O 0.8709(4) 0.8955(3) 1.0171(7) 0.0406(16) Uani 1 1 d . . .
O3 O 0.7465(4) 0.9617(2) 1.0479(7) 0.0424(15) Uani 1 1 d . . .
O4 O 0.6835(3) 0.7571(2) 0.8896(5) 0.0252(12) Uani 1 1 d . . .
O5 O 0.5568(4) 0.7010(2) 0.9665(6) 0.0338(14) Uani 1 1 d . . .
O6 O 0.7090(4) 0.7210(3) 1.1172(6) 0.0377(15) Uani 1 1 d . . .
N1 N 0.4953(4) 0.8343(3) 0.9393(7) 0.0236(15) Uani 1 1 d . . .
N2 N 0.5160(4) 0.7915(2) 0.7001(6) 0.0202(14) Uani 1 1 d . . .
N3 N 0.7397(4) 0.8465(2) 0.7263(7) 0.0202(14) Uani 1 1 d . . .
N4 N 0.5998(4) 0.9187(2) 0.7626(6) 0.0203(14) Uani 1 1 d . . .
C1 C 0.4864(5) 0.8578(3) 1.0540(8) 0.0288(18) Uani 1 1 d . . .
H1A H 0.5408 0.8766 1.1027 0.035 Uiso 1 1 calc R . .
C2 C 0.3959(6) 0.8554(4) 1.1065(9) 0.034(2) Uani 1 1 d . . .
H2A H 0.3896 0.8738 1.1878 0.041 Uiso 1 1 calc R . .
C3 C 0.3194(6) 0.8268(3) 1.0401(9) 0.034(2) Uani 1 1 d . . .
H3A H 0.2592 0.8243 1.0743 0.041 Uiso 1 1 calc R . .
C4 C 0.3316(5) 0.8009(3) 0.9185(8) 0.0292(19) Uani 1 1 d . . .
H4A H 0.2801 0.7798 0.8698 0.035 Uiso 1 1 calc R . .
C5 C 0.4197(5) 0.8068(3) 0.8723(8) 0.0238(17) Uani 1 1 d . . .
C6 C 0.4358(5) 0.7814(3) 0.7455(8) 0.0256(18) Uani 1 1 d . . .
H6A H 0.3878 0.7579 0.6978 0.031 Uiso 1 1 calc R . .
C7 C 0.5325(5) 0.7643(3) 0.5791(8) 0.0255(18) Uani 1 1 d . . .
C8 C 0.5172(5) 0.7087(3) 0.5638(9) 0.0287(19) Uani 1 1 d . . .
H8A H 0.4920 0.6886 0.6316 0.034 Uiso 1 1 calc R . .
C9 C 0.5383(5) 0.6824(3) 0.4502(9) 0.0297(19) Uani 1 1 d . . .
H9A H 0.5272 0.6444 0.4399 0.036 Uiso 1 1 calc R . .
C10 C 0.5753(5) 0.7112(4) 0.3522(9) 0.033(2) Uani 1 1 d . . .
H10A H 0.5909 0.6928 0.2752 0.040 Uiso 1 1 calc R . .
C11 C 0.5901(5) 0.7675(3) 0.3650(8) 0.0265(18) Uani 1 1 d . . .
H11A H 0.6143 0.7879 0.2969 0.032 Uiso 1 1 calc R . .
C12 C 0.5685(5) 0.7923(3) 0.4796(8) 0.0255(18) Uani 1 1 d . . .
C13 C 0.8052(5) 0.8096(3) 0.7009(8) 0.0274(18) Uani 1 1 d . . .
H13A H 0.7990 0.7731 0.7297 0.033 Uiso 1 1 calc R . .
C14 C 0.8827(5) 0.8232(3) 0.6331(8) 0.0275(19) Uani 1 1 d . . .
H14A H 0.9277 0.7960 0.6148 0.033 Uiso 1 1 calc R . .
C15 C 0.8936(5) 0.8751(4) 0.5934(8) 0.030(2) Uani 1 1 d . . .
H15A H 0.9465 0.8846 0.5476 0.037 Uiso 1 1 calc R . .
C16 C 0.8263(5) 0.9152(3) 0.6203(9) 0.0305(19) Uani 1 1 d . . .
H16A H 0.8334 0.9522 0.5956 0.037 Uiso 1 1 calc R . .
C17 C 0.7494(5) 0.8987(3) 0.6843(8) 0.0231(17) Uani 1 1 d . . .
C18 C 0.6725(5) 0.9365(3) 0.7085(8) 0.0234(17) Uani 1 1 d . . .
H18A H 0.6760 0.9738 0.6846 0.028 Uiso 1 1 calc R . .
C19 C 0.5267(5) 0.9564(3) 0.7898(9) 0.0263(18) Uani 1 1 d . . .
C20 C 0.5455(5) 1.0033(3) 0.8633(8) 0.0279(19) Uani 1 1 d . . .
H20A H 0.6118 1.0139 0.8912 0.033 Uiso 1 1 calc R . .
C21 C 0.4714(6) 1.0357(3) 0.8984(9) 0.034(2) Uani 1 1 d . . .
H21A H 0.4863 1.0680 0.9497 0.041 Uiso 1 1 calc R . .
C22 C 0.3730(6) 1.0196(3) 0.8559(10) 0.039(2) Uani 1 1 d . . .
H22A H 0.3210 1.0408 0.8809 0.047 Uiso 1 1 calc R . .
C23 C 0.3522(5) 0.9742(3) 0.7795(10) 0.036(2) Uani 1 1 d . . .
H23A H 0.2859 0.9642 0.7486 0.043 Uiso 1 1 calc R . .
C24 C 0.4286(5) 0.9425(3) 0.7470(9) 0.0281(19) Uani 1 1 d . . .
C25 C 0.8033(6) 0.8956(3) 1.2413(9) 0.0317(19) Uani 1 1 d . . .
C26 C 0.7167(6) 0.6557(3) 0.9236(10) 0.035(2) Uani 1 1 d . . .
N1S N 0.6631(5) 0.5445(3) 0.5084(10) 0.056(2) Uani 1 1 d D . .
C1S C 0.6082(9) 0.5236(5) 0.5646(13) 0.084 Uiso 1 1 d D . .
C2S C 0.5667(6) 0.4911(4) 0.6727(11) 0.056(2) Uani 1 1 d D . .
H2S1 H 0.5461 0.4550 0.6376 0.084 Uiso 1 1 calc R . .
H2S2 H 0.5100 0.5105 0.6978 0.084 Uiso 1 1 calc R . .
H2S3 H 0.6173 0.4872 0.7522 0.084 Uiso 1 1 calc R . .

loop_
_atom_site_aniso_label
_atom_site_aniso_U_11
_atom_site_aniso_U_22
_atom_site_aniso_U_33
_atom_site_aniso_U_23
_atom_site_aniso_U_13
_atom_site_aniso_U_12
Fe1 0.0130(4) 0.0294(5) 0.0196(6) -0.0004(5) 0.0089(4) 0.0007(4)
S1 0.0191(9) 0.0341(11) 0.0232(12) -0.0038(8) 0.0065(8) 0.0015(7)
S2 0.0152(8) 0.0334(10) 0.0228(12) 0.0044(8) 0.0122(7) 0.0037(8)
F1 0.037(3) 0.038(3) 0.029(3) 0.004(2) 0.009(2) -0.001(2)
F2 0.022(2) 0.031(2) 0.046(3) -0.007(2) 0.003(2) 0.0002(19)
F3 0.065(4) 0.052(4) 0.042(4) 0.008(2) 0.007(3) 0.014(3)
F4 0.070(4) 0.075(4) 0.036(4) 0.002(3) -0.007(3) -0.032(3)
F5 0.046(3) 0.084(4) 0.034(4) -0.006(3) 0.017(3) 0.009(3)
F6 0.069(4) 0.043(3) 0.040(4) -0.010(3) 0.014(3) 0.003(3)
F7 0.032(3) 0.051(3) 0.057(4) 0.006(3) 0.031(2) 0.012(2)
F8 0.055(3) 0.034(3) 0.062(4) 0.016(3) 0.024(3) 0.009(2)
O1 0.029(3) 0.043(3) 0.021(3) -0.005(2) 0.006(2) -0.011(2)
O2 0.020(3) 0.067(4) 0.038(4) -0.003(3) 0.016(3) 0.003(3)
O3 0.046(4) 0.037(3) 0.042(4) -0.006(3) -0.001(3) 0.010(3)
O4 0.019(2) 0.033(3) 0.028(3) 0.008(2) 0.016(2) 0.003(2)
O5 0.015(2) 0.048(4) 0.040(4) 0.007(3) 0.009(2) -0.001(2)
O6 0.034(3) 0.060(4) 0.021(4) -0.008(3) 0.008(3) -0.006(3)
N1 0.016(3) 0.044(4) 0.012(4) 0.003(3) 0.004(3) 0.001(3)
N2 0.016(3) 0.028(3) 0.019(4) 0.006(3) 0.010(3) 0.002(2)
N3 0.014(3) 0.026(3) 0.021(4) 0.000(3) 0.006(3) 0.000(2)
N4 0.010(3) 0.035(4) 0.016(4) -0.003(3) 0.003(2) 0.004(2)
C1 0.022(4) 0.043(5) 0.023(5) -0.004(4) 0.008(3) 0.001(3)
C2 0.027(4) 0.050(5) 0.029(6) -0.009(4) 0.016(4) 0.004(4)
C3 0.028(4) 0.045(5) 0.035(6) -0.002(4) 0.017(4) 0.000(4)
C4 0.019(4) 0.049(5) 0.021(5) 0.005(4) 0.010(3) 0.002(3)
C5 0.015(3) 0.032(4) 0.025(5) -0.006(3) 0.007(3) 0.005(3)
C6 0.026(4) 0.031(4) 0.023(5) 0.000(3) 0.012(3) 0.000(3)
C7 0.009(3) 0.042(5) 0.026(5) 0.001(4) 0.005(3) 0.003(3)
C8 0.015(3) 0.043(5) 0.029(5) -0.006(4) 0.007(3) -0.006(3)
C9 0.021(4) 0.034(4) 0.037(6) -0.012(4) 0.014(3) -0.003(3)
C10 0.022(4) 0.057(6) 0.024(5) -0.012(4) 0.012(3) -0.004(4)
C11 0.014(3) 0.047(5) 0.019(5) 0.003(4) 0.002(3) 0.001(3)
C12 0.020(4) 0.027(4) 0.030(5) 0.006(3) 0.009(3) -0.001(3)
C13 0.020(4) 0.036(4) 0.029(5) 0.005(4) 0.013(3) 0.006(3)
C14 0.018(4) 0.048(5) 0.018(5) 0.007(4) 0.008(3) 0.009(3)
C15 0.017(4) 0.054(6) 0.024(5) 0.004(4) 0.014(3) -0.002(3)
C16 0.020(4) 0.042(5) 0.033(6) 0.001(4) 0.011(4) -0.007(3)
C17 0.021(4) 0.039(5) 0.009(4) -0.006(3) 0.001(3) 0.002(3)
C18 0.011(3) 0.029(4) 0.033(5) 0.000(3) 0.013(3) 0.002(3)
C19 0.017(4) 0.027(4) 0.035(5) 0.005(4) 0.006(3) 0.002(3)
C20 0.026(4) 0.033(4) 0.024(5) 0.002(4) -0.001(3) 0.002(3)
C21 0.032(4) 0.035(5) 0.038(6) -0.006(4) 0.016(4) 0.001(3)
C22 0.041(5) 0.031(5) 0.052(7) 0.006(4) 0.023(4) 0.017(4)
C23 0.017(4) 0.041(5) 0.050(6) 0.013(4) 0.008(4) 0.004(3)
C24 0.012(3) 0.033(5) 0.039(6) 0.005(4) 0.002(3) 0.000(3)
C25 0.028(4) 0.035(5) 0.032(6) -0.004(4) 0.001(4) 0.001(3)
C26 0.029(4) 0.036(5) 0.044(7) 0.009(4) 0.015(4) 0.013(4)
N1S 0.011(2) 0.049(4) 0.111(6) -0.005(4) 0.022(3) 0.004(3)
C2S 0.011(2) 0.049(4) 0.111(6) -0.005(4) 0.022(3) 0.004(3)

loop_
_atom_type_symbol
_atom_type_description
_atom_type_scat_dispersion_real
_atom_type_scat_dispersion_imag
_atom_type_scat_source
C C 0.0033 0.0016 'International Tables Vol C Tables 4.2.6.8 and 6.1.1.4'
H H 0.0000 0.0000 'International Tables Vol C Tables 4.2.6.8 and 6.1.1.4'
N N 0.0061 0.0033 'International Tables Vol C Tables 4.2.6.8 and 6.1.1.4'
O O 0.0106 0.0060 'International Tables Vol C Tables 4.2.6.8 and 6.1.1.4'
F F 0.0171 0.0103 'International Tables Vol C Tables 4.2.6.8 and 6.1.1.4'
S S 0.1246 0.1234 'International Tables Vol C Tables 4.2.6.8 and 6.1.1.4'
Fe Fe 0.3463 0.8444 'International Tables Vol C Tables 4.2.6.8 and 6.1.1.4'

loop_
_geom_angle_atom_site_label_1
_geom_angle_atom_site_label_2
_geom_angle_atom_site_label_3
_geom_angle
_geom_angle_site_symmetry_1
_geom_angle_site_symmetry_3
_geom_angle_publ_flag
O1 Fe1 O4 89.2(2) . . ?
O1 Fe1 N3 94.8(2) . . ?
O4 Fe1 N3 86.6(2) . . ?
O1 Fe1 N1 88.0(2) . . ?
O4 Fe1 N1 101.6(2) . . ?
N3 Fe1 N1 171.4(2) . . ?
O1 Fe1 N2 161.8(2) . . ?
O4 Fe1 N2 84.5(2) . . ?
N3 Fe1 N2 101.9(2) . . ?
N1 Fe1 N2 76.6(2) . . ?
O1 Fe1 N4 90.5(2) . . ?
O4 Fe1 N4 163.27(19) . . ?
N3 Fe1 N4 76.7(2) . . ?
N1 Fe1 N4 95.1(2) . . ?
N2 Fe1 N4 100.4(2) . . ?
O3 S1 O2 115.2(4) . . ?
O3 S1 O1 114.8(4) . . ?
O2 S1 O1 114.4(4) . . ?
O3 S1 C25 104.2(4) . . ?
O2 S1 C25 104.9(4) . . ?
O1 S1 C25 101.0(4) . . ?
O6 S2 O5 117.1(4) . . ?
O6 S2 O4 114.1(3) . . ?
O5 S2 O4 114.0(3) . . ?
O6 S2 C26 103.3(4) . . ?
O5 S2 C26 104.2(4) . . ?
O4 S2 C26 101.5(4) . . ?
S1 O1 Fe1 137.7(4) . . ?
S2 O4 Fe1 131.9(3) . . ?
C1 N1 C5 119.6(7) . . ?
C1 N1 Fe1 126.4(5) . . ?
C5 N1 Fe1 114.0(5) . . ?
C6 N2 C7 118.0(6) . . ?
C6 N2 Fe1 113.7(5) . . ?
C7 N2 Fe1 126.9(4) . . ?
C13 N3 C17 118.5(6) . . ?
C13 N3 Fe1 127.4(5) . . ?
C17 N3 Fe1 113.9(5) . . ?
C18 N4 C19 118.8(6) . . ?
C18 N4 Fe1 112.5(5) . . ?
C19 N4 Fe1 127.2(5) . . ?
N1 C1 C2 120.8(7) . . ?
N1 C1 H1A 119.6 . . ?
C2 C1 H1A 119.6 . . ?
C3 C2 C1 119.8(8) . . ?
C3 C2 H2A 120.1 . . ?
C1 C2 H2A 120.1 . . ?
C2 C3 C4 118.2(7) . . ?
C2 C3 H3A 120.9 . . ?
C4 C3 H3A 120.9 . . ?
C5 C4 C3 118.4(8) . . ?
C5 C4 H4A 120.8 . . ?
C3 C4 H4A 120.8 . . ?
N1 C5 C4 123.1(8) . . ?
N1 C5 C6 116.3(6) . . ?
C4 C5 C6 120.7(7) . . ?
N2 C6 C5 118.8(7) . . ?
N2 C6 H6A 120.6 . . ?
C5 C6 H6A 120.6 . . ?
C12 C7 C8 118.7(7) . . ?
C12 C7 N2 120.5(7) . . ?
C8 C7 N2 120.7(7) . . ?
C9 C8 C7 120.2(8) . . ?
C9 C8 H8A 119.9 . . ?
C7 C8 H8A 119.9 . . ?
C10 C9 C8 120.2(8) . . ?
C10 C9 H9A 119.9 . . ?
C8 C9 H9A 119.9 . . ?
C9 C10 C11 120.4(8) . . ?
C9 C10 H10A 119.8 . . ?
C11 C10 H10A 119.8 . . ?
C12 C11 C10 117.8(7) . . ?
C12 C11 H11A 121.1 . . ?
C10 C11 H11A 121.1 . . ?
F1 C12 C7 118.4(7) . . ?
F1 C12 C11 119.0(7) . . ?
C7 C12 C11 122.7(7) . . ?
N3 C13 C14 121.7(7) . . ?
N3 C13 H13A 119.1 . . ?
C14 C13 H13A 119.1 . . ?
C15 C14 C13 120.0(7) . . ?
C15 C14 H14A 120.0 . . ?
C13 C14 H14A 120.0 . . ?
C14 C15 C16 119.6(7) . . ?
C14 C15 H15A 120.2 . . ?
C16 C15 H15A 120.2 . . ?
C17 C16 C15 117.5(7) . . ?
C17 C16 H16A 121.3 . . ?
C15 C16 H16A 121.3 . . ?
N3 C17 C16 122.6(7) . . ?
N3 C17 C18 116.0(6) . . ?
C16 C17 C18 121.4(7) . . ?
N4 C18 C17 119.3(7) . . ?
N4 C18 H18A 120.3 . . ?
C17 C18 H18A 120.3 . . ?
C20 C19 C24 117.7(7) . . ?
C20 C19 N4 124.7(7) . . ?
C24 C19 N4 117.5(7) . . ?
C19 C20 C21 122.4(7) . . ?
C19 C20 H20A 118.8 . . ?
C21 C20 H20A 118.8 . . ?
C20 C21 C22 118.3(8) . . ?
C20 C21 H21A 120.8 . . ?
C22 C21 H21A 120.8 . . ?
C23 C22 C21 120.5(7) . . ?
C23 C22 H22A 119.7 . . ?
C21 C22 H22A 119.7 . . ?
C22 C23 C24 119.4(8) . . ?
C22 C23 H23A 120.3 . . ?
C24 C23 H23A 120.3 . . ?
F2 C24 C23 119.6(7) . . ?
F2 C24 C19 118.8(6) . . ?
C23 C24 C19 121.7(8) . . ?
F5 C25 F4 106.2(7) . . ?
F5 C25 F3 106.5(7) . . ?
F4 C25 F3 107.6(7) . . ?
F5 C25 S1 112.9(6) . . ?
F4 C25 S1 111.3(6) . . ?
F3 C25 S1 112.0(6) . . ?
F8 C26 F7 107.7(6) . . ?
F8 C26 F6 106.5(7) . . ?
F7 C26 F6 106.2(7) . . ?
F8 C26 S2 112.8(6) . . ?
F7 C26 S2 111.4(6) . . ?
F6 C26 S2 111.9(6) . . ?
N1S C1S C2S 160.4(14) . . ?
C1S C2S H2S1 109.5 . . ?
C1S C2S H2S2 109.5 . . ?
H2S1 C2S H2S2 109.5 . . ?
C1S C2S H2S3 109.5 . . ?
H2S1 C2S H2S3 109.5 . . ?
H2S2 C2S H2S3 109.5 . . ?

loop_
_geom_bond_atom_site_label_1
_geom_bond_atom_site_label_2
_geom_bond_distance
_geom_bond_site_symmetry_2
_geom_bond_publ_flag
Fe1 O1 2.112(5) . ?
Fe1 O4 2.118(5) . ?
Fe1 N3 2.133(6) . ?
Fe1 N1 2.157(6) . ?
Fe1 N2 2.167(6) . ?
Fe1 N4 2.197(6) . ?
S1 O3 1.430(6) . ?
S1 O2 1.432(5) . ?
S1 O1 1.454(5) . ?
S1 C25 1.799(9) . ?
S2 O6 1.419(6) . ?
S2 O5 1.439(5) . ?
S2 O4 1.473(5) . ?
S2 C26 1.800(8) . ?
F1 C12 1.357(8) . ?
F2 C24 1.348(9) . ?
F3 C25 1.343(10) . ?
F4 C25 1.332(10) . ?
F5 C25 1.321(9) . ?
F6 C26 1.356(11) . ?
F7 C26 1.353(9) . ?
F8 C26 1.319(9) . ?
N1 C1 1.313(10) . ?
N1 C5 1.331(10) . ?
N2 C6 1.286(9) . ?
N2 C7 1.437(10) . ?
N3 C13 1.330(9) . ?
N3 C17 1.361(10) . ?
N4 C18 1.289(9) . ?
N4 C19 1.425(9) . ?
C1 C2 1.430(11) . ?
C1 H1A 0.9500 . ?
C2 C3 1.353(12) . ?
C2 H2A 0.9500 . ?
C3 C4 1.411(12) . ?
C3 H3A 0.9500 . ?
C4 C5 1.376(10) . ?
C4 H4A 0.9500 . ?
C5 C6 1.467(11) . ?
C6 H6A 0.9500 . ?
C7 C12 1.370(11) . ?
C7 C8 1.384(11) . ?
C8 C9 1.382(12) . ?
C8 H8A 0.9500 . ?
C9 C10 1.374(12) . ?
C9 H9A 0.9500 . ?
C10 C11 1.399(11) . ?
C10 H10A 0.9500 . ?
C11 C12 1.377(11) . ?
C11 H11A 0.9500 . ?
C13 C14 1.395(10) . ?
C13 H13A 0.9500 . ?
C14 C15 1.350(12) . ?
C14 H14A 0.9500 . ?
C15 C16 1.407(11) . ?
C15 H15A 0.9500 . ?
C16 C17 1.385(10) . ?
C16 H16A 0.9500 . ?
C17 C18 1.457(10) . ?
C18 H18A 0.9500 . ?
C19 C20 1.370(11) . ?
C19 C24 1.396(10) . ?
C20 C21 1.384(11) . ?
C20 H20A 0.9500 . ?
C21 C22 1.414(12) . ?
C21 H21A 0.9500 . ?
C22 C23 1.359(13) . ?
C22 H22A 0.9500 . ?
C23 C24 1.389(11) . ?
C23 H23A 0.9500 . ?
N1S C1S 1.135(5) . ?
C1S C2S 1.529(5) . ?
C2S H2S1 0.9800 . ?
C2S H2S2 0.9800 . ?
C2S H2S3 0.9800 . ?

loop_
_geom_torsion_atom_site_label_1
_geom_torsion_atom_site_label_2
_geom_torsion_atom_site_label_3
_geom_torsion_atom_site_label_4
_geom_torsion
_geom_torsion_site_symmetry_1
_geom_torsion_site_symmetry_2
_geom_torsion_site_symmetry_3
_geom_torsion_site_symmetry_4
_geom_torsion_publ_flag
O3 S1 O1 Fe1 73.1(6) . . . . ?
O2 S1 O1 Fe1 -63.4(6) . . . . ?
C25 S1 O1 Fe1 -175.5(5) . . . . ?
O4 Fe1 O1 S1 119.3(5) . . . . ?
N3 Fe1 O1 S1 32.7(5) . . . . ?
N1 Fe1 O1 S1 -139.1(5) . . . . ?
N2 Fe1 O1 S1 -171.1(5) . . . . ?
N4 Fe1 O1 S1 -44.0(5) . . . . ?
O6 S2 O4 Fe1 -87.0(5) . . . . ?
O5 S2 O4 Fe1 51.2(6) . . . . ?
C26 S2 O4 Fe1 162.6(5) . . . . ?
O1 Fe1 O4 S2 78.1(5) . . . . ?
N3 Fe1 O4 S2 172.9(5) . . . . ?
N1 Fe1 O4 S2 -9.8(5) . . . . ?
N2 Fe1 O4 S2 -84.8(5) . . . . ?
N4 Fe1 O4 S2 167.3(6) . . . . ?
O1 Fe1 N1 C1 13.0(7) . . . . ?
O4 Fe1 N1 C1 101.9(7) . . . . ?
N3 Fe1 N1 C1 -96.1(18) . . . . ?
N2 Fe1 N1 C1 -176.7(7) . . . . ?
N4 Fe1 N1 C1 -77.3(7) . . . . ?
O1 Fe1 N1 C5 -167.5(6) . . . . ?
O4 Fe1 N1 C5 -78.6(6) . . . . ?
N3 Fe1 N1 C5 83.5(18) . . . . ?
N2 Fe1 N1 C5 2.8(5) . . . . ?
N4 Fe1 N1 C5 102.2(6) . . . . ?
O1 Fe1 N2 C6 26.4(10) . . . . ?
O4 Fe1 N2 C6 96.8(5) . . . . ?
N3 Fe1 N2 C6 -177.8(5) . . . . ?
N1 Fe1 N2 C6 -6.5(5) . . . . ?
N4 Fe1 N2 C6 -99.4(5) . . . . ?
O1 Fe1 N2 C7 -140.1(7) . . . . ?
O4 Fe1 N2 C7 -69.7(6) . . . . ?
N3 Fe1 N2 C7 15.7(6) . . . . ?
N1 Fe1 N2 C7 -173.0(6) . . . . ?
N4 Fe1 N2 C7 94.1(6) . . . . ?
O1 Fe1 N3 C13 95.4(7) . . . . ?
O4 Fe1 N3 C13 6.4(6) . . . . ?
N1 Fe1 N3 C13 -156.0(15) . . . . ?
N2 Fe1 N3 C13 -77.2(7) . . . . ?
N4 Fe1 N3 C13 -175.2(7) . . . . ?
O1 Fe1 N3 C17 -79.7(5) . . . . ?
O4 Fe1 N3 C17 -168.7(5) . . . . ?
N1 Fe1 N3 C17 29(2) . . . . ?
N2 Fe1 N3 C17 107.6(5) . . . . ?
N4 Fe1 N3 C17 9.6(5) . . . . ?
O1 Fe1 N4 C18 84.0(6) . . . . ?
O4 Fe1 N4 C18 -5.0(11) . . . . ?
N3 Fe1 N4 C18 -10.8(5) . . . . ?
N1 Fe1 N4 C18 172.1(5) . . . . ?
N2 Fe1 N4 C18 -110.6(5) . . . . ?
O1 Fe1 N4 C19 -82.1(6) . . . . ?
O4 Fe1 N4 C19 -171.1(7) . . . . ?
N3 Fe1 N4 C19 -176.9(6) . . . . ?
N1 Fe1 N4 C19 5.9(6) . . . . ?
N2 Fe1 N4 C19 83.2(6) . . . . ?
C5 N1 C1 C2 -1.5(12) . . . . ?
Fe1 N1 C1 C2 178.0(6) . . . . ?
N1 C1 C2 C3 2.5(13) . . . . ?
C1 C2 C3 C4 -1.1(13) . . . . ?
C2 C3 C4 C5 -1.3(13) . . . . ?
C1 N1 C5 C4 -1.0(12) . . . . ?
Fe1 N1 C5 C4 179.4(6) . . . . ?
C1 N1 C5 C6 -179.6(7) . . . . ?
Fe1 N1 C5 C6 0.9(9) . . . . ?
C3 C4 C5 N1 2.5(12) . . . . ?
C3 C4 C5 C6 -179.1(7) . . . . ?
C7 N2 C6 C5 177.1(6) . . . . ?
Fe1 N2 C6 C5 9.3(9) . . . . ?
N1 C5 C6 N2 -7.1(11) . . . . ?
C4 C5 C6 N2 174.3(7) . . . . ?
C6 N2 C7 C12 136.2(7) . . . . ?
Fe1 N2 C7 C12 -57.9(9) . . . . ?
C6 N2 C7 C8 -47.1(10) . . . . ?
Fe1 N2 C7 C8 118.8(6) . . . . ?
C12 C7 C8 C9 0.3(11) . . . . ?
N2 C7 C8 C9 -176.5(7) . . . . ?
C7 C8 C9 C10 0.4(12) . . . . ?
C8 C9 C10 C11 -1.2(12) . . . . ?
C9 C10 C11 C12 1.4(11) . . . . ?
C8 C7 C12 F1 178.7(6) . . . . ?
N2 C7 C12 F1 -4.6(10) . . . . ?
C8 C7 C12 C11 -0.1(11) . . . . ?
N2 C7 C12 C11 176.7(7) . . . . ?
C10 C11 C12 F1 -179.5(6) . . . . ?
C10 C11 C12 C7 -0.7(11) . . . . ?
C17 N3 C13 C14 0.1(12) . . . . ?
Fe1 N3 C13 C14 -174.9(6) . . . . ?
N3 C13 C14 C15 1.2(13) . . . . ?
C13 C14 C15 C16 -0.3(13) . . . . ?
C14 C15 C16 C17 -1.6(12) . . . . ?
C13 N3 C17 C16 -2.2(11) . . . . ?
Fe1 N3 C17 C16 173.5(6) . . . . ?
C13 N3 C17 C18 176.8(7) . . . . ?
Fe1 N3 C17 C18 -7.6(8) . . . . ?
C15 C16 C17 N3 2.9(12) . . . . ?
C15 C16 C17 C18 -175.9(8) . . . . ?
C19 N4 C18 C17 177.9(7) . . . . ?
Fe1 N4 C18 C17 10.5(9) . . . . ?
N3 C17 C18 N4 -2.2(11) . . . . ?
C16 C17 C18 N4 176.7(7) . . . . ?
C18 N4 C19 C20 -53.9(11) . . . . ?
Fe1 N4 C19 C20 111.4(8) . . . . ?
C18 N4 C19 C24 131.0(8) . . . . ?
Fe1 N4 C19 C24 -63.6(9) . . . . ?
C24 C19 C20 C21 1.7(13) . . . . ?
N4 C19 C20 C21 -173.4(7) . . . . ?
C19 C20 C21 C22 -0.2(13) . . . . ?
C20 C21 C22 C23 -1.7(13) . . . . ?
C21 C22 C23 C24 2.1(14) . . . . ?
C22 C23 C24 F2 -179.2(8) . . . . ?
C22 C23 C24 C19 -0.6(13) . . . . ?
C20 C19 C24 F2 177.4(8) . . . . ?
N4 C19 C24 F2 -7.2(11) . . . . ?
C20 C19 C24 C23 -1.3(12) . . . . ?
N4 C19 C24 C23 174.1(7) . . . . ?
O3 S1 C25 F5 62.5(7) . . . . ?
O2 S1 C25 F5 -176.0(6) . . . . ?
O1 S1 C25 F5 -56.8(7) . . . . ?
O3 S1 C25 F4 -56.8(7) . . . . ?
O2 S1 C25 F4 64.7(7) . . . . ?
O1 S1 C25 F4 -176.2(6) . . . . ?
O3 S1 C25 F3 -177.3(6) . . . . ?
O2 S1 C25 F3 -55.9(6) . . . . ?
O1 S1 C25 F3 63.3(6) . . . . ?
O6 S2 C26 F8 62.2(7) . . . . ?
O5 S2 C26 F8 -60.7(7) . . . . ?
O4 S2 C26 F8 -179.3(6) . . . . ?
O6 S2 C26 F7 -59.0(7) . . . . ?
O5 S2 C26 F7 178.1(6) . . . . ?
O4 S2 C26 F7 59.5(7) . . . . ?
O6 S2 C26 F6 -177.7(6) . . . . ?
O5 S2 C26 F6 59.4(6) . . . . ?
O4 S2 C26 F6 -59.2(6) . . . . ?
